data_7128366
loop_
_publ_author_name
'Chen, Weixing'
'Liu, Li'
'Zhao, Yanxia'
'Xue, Yujie'
'Xu, Wenhua'
'Li, Nan'
'Wu, Biao'
'Yang, Xiao-Juan'

_publ_section_title
;
 Organometallo-macrocycle assembled through dialumane-mediated C-H
 activation of pyridines.
;
_journal_issue 51
_journal_name_full 'Chemical communications (Cambridge, England)'
_journal_page_first 6268
_journal_page_last 6271
_journal_paper_doi 10.1039/d1cc00318f
_journal_volume 57
_journal_year 2021
_chemical_formula_sum 'C73 H98 Al2 N6'
_chemical_formula_weight 1113.53
_space_group_crystal_system monoclinic
_space_group_IT_number 14
_space_group_name_Hall '-P 2yn'
_space_group_name_H-M_alt 'P 1 21/n 1'
_atom_sites_solution_hydrogens geom
_atom_sites_solution_primary direct
_atom_sites_solution_secondary difmap
_audit_creation_method SHELXL-2016/6
_audit_update_record
;
2021-05-16 deposited with the CCDC.	2021-05-19 downloaded from the CCDC.
;
_cell_angle_alpha 90
_cell_angle_beta 97.499(19)
_cell_angle_gamma 90
_cell_formula_units_Z 2
_cell_length_a 12.469(8)
_cell_length_b 13.297(8)
_cell_length_c 19.852(13)
_cell_measurement_reflns_used 9909
_cell_measurement_temperature 150(2)
_cell_measurement_theta_max 25.65
_cell_measurement_theta_min 2.58
_cell_volume 3263(4)
_computing_cell_refinement 'Bruker SMART'
_computing_data_collection 'Bruker SMART APEX II'
_computing_data_reduction 'Bruker SAINT'
_computing_molecular_graphics SHELXTL
_computing_publication_material SHELXTL
_computing_structure_refinement 'SHELXL-2016/6 (Sheldrick, 2016)'
_computing_structure_solution 'SHELXT 2014/5 (Sheldrick, 2014)'
_diffrn_ambient_temperature 150(2)
_diffrn_detector_area_resol_mean 'fine-focus sealed tube'
_diffrn_measured_fraction_theta_full 0.997
_diffrn_measured_fraction_theta_max 0.996
_diffrn_measurement_device_type 'Bruker APEX II area detector'
_diffrn_measurement_method '\w scan'
_diffrn_radiation_type MoK\a
_diffrn_radiation_wavelength 0.71073
_diffrn_reflns_av_R_equivalents 0.0361
_diffrn_reflns_av_unetI/netI 0.0369
_diffrn_reflns_Laue_measured_fraction_full 0.997
_diffrn_reflns_Laue_measured_fraction_max 0.996
_diffrn_reflns_limit_h_max 15
_diffrn_reflns_limit_h_min -15
_diffrn_reflns_limit_k_max 16
_diffrn_reflns_limit_k_min -16
_diffrn_reflns_limit_l_max 20
_diffrn_reflns_limit_l_min -24
_diffrn_reflns_number 21065
_diffrn_reflns_point_group_measured_fraction_full 0.997
_diffrn_reflns_point_group_measured_fraction_max 0.996
_diffrn_reflns_theta_full 25.242
_diffrn_reflns_theta_max 25.656
_diffrn_reflns_theta_min 2.385
_exptl_absorpt_coefficient_mu 0.090
_exptl_absorpt_correction_type multi-scan
_exptl_absorpt_process_details SADABS
_exptl_crystal_colour yellow
_exptl_crystal_density_diffrn 1.133
_exptl_crystal_density_meas ?
_exptl_crystal_description block
_exptl_crystal_F_000 1208
_exptl_crystal_size_max 0.180
_exptl_crystal_size_mid 0.170
_exptl_crystal_size_min 0.160
_exptl_transmission_factor_max 0.7453
_exptl_transmission_factor_min 0.5799
_refine_diff_density_max 1.204
_refine_diff_density_min -1.275
_refine_diff_density_rms 0.076
_refine_ls_extinction_method none
_refine_ls_goodness_of_fit_ref 1.086
_refine_ls_hydrogen_treatment constr
_refine_ls_matrix_type full
_refine_ls_number_parameters 375
_refine_ls_number_reflns 6160
_refine_ls_number_restraints 812
_refine_ls_restrained_S_all 1.194
_refine_ls_R_factor_all 0.1177
_refine_ls_R_factor_gt 0.0988
_refine_ls_shift/su_max 0.001
_refine_ls_shift/su_mean 0.000
_refine_ls_structure_factor_coef Fsqd
_refine_ls_weighting_details 'w=1/[\s^2^(Fo^2^)+(0.0829P)^2^+7.9313P] where P=(Fo^2^+2Fc^2^)/3'
_refine_ls_weighting_scheme calc
_refine_ls_wR_factor_gt 0.2331
_refine_ls_wR_factor_ref 0.2470
_reflns_Friedel_coverage 0.000
_reflns_number_gt 4857
_reflns_number_total 6160
_reflns_threshold_expression 'I > 2\s(I)'
_cod_data_source_file d1cc00318f2.cif
_cod_data_source_block 1_a
_cod_depositor_comments
;
The following automatic conversions were performed:

data item '_exptl_absorpt_correction_type' value 'Multi-scan' was
changed to 'multi-scan' in accordance with the
/home/data/users/saulius/crontab/automatic-downloads/rss-feeds/RSC/lib/dictionaries/cif_core.dic
dictionary named 'cif_core.dic' version 2.4.2 last updated on
2011-04-26.

data item '_exptl_crystal_density_meas' value 'not measured' was
changed to '?' -- the value is perceived as not measured.

Automatic conversion script
Id: cif_fix_values 7556 2019-12-06 15:28:31Z antanas 

 Adding full bibliography for 7128365--7128369.cif.
;
_cod_original_sg_symbol_H-M 'P 21/n'
_cod_database_code 7128366
_shelx_shelxl_version_number 2016/6
_shelx_space_group_comment
;
The symmetry employed for this shelxl refinement is uniquely defined
by the following loop, which should always be used as a source of
symmetry information in preference to the above space-group names.
They are only intended as comments.
;
_shelx_estimated_absorpt_t_min 0.984
_shelx_estimated_absorpt_t_max 0.986

loop_
_space_group_symop_operation_xyz
'x, y, z'
'-x+1/2, y+1/2, -z+1/2'
'-x, -y, -z'
'x-1/2, -y-1/2, z-1/2'

loop_
_atom_site_label
_atom_site_type_symbol
_atom_site_fract_x
_atom_site_fract_y
_atom_site_fract_z
_atom_site_U_iso_or_equiv
_atom_site_adp_type
_atom_site_occupancy
_atom_site_site_symmetry_order
_atom_site_calc_flag
_atom_site_refinement_flags_posn
_atom_site_refinement_flags_adp
_atom_site_refinement_flags_occupancy
_atom_site_disorder_assembly
_atom_site_disorder_group
Al1 Al 0.48584(7) 0.48058(7) 0.43307(5) 0.0263(3) Uani 1 1 d . . . . .
C1 C 0.5498(3) 0.4430(3) 0.31313(17) 0.0361(7) Uani 1 1 d . U . . .
C2 C 0.4835(3) 0.5230(3) 0.30208(16) 0.0327(7) Uani 1 1 d . U . . .
C3 C 0.5764(3) 0.3729(3) 0.2577(2) 0.0486(10) Uani 1 1 d . U . . .
H3A H 0.523003 0.318432 0.251807 0.073 Uiso 1 1 calc R U . . .
H3B H 0.648704 0.344418 0.270384 0.073 Uiso 1 1 calc R U . . .
H3C H 0.574644 0.410298 0.215074 0.073 Uiso 1 1 calc R U . . .
C4 C 0.4270(3) 0.5525(3) 0.23331(18) 0.0414(9) Uani 1 1 d . U . . .
H4A H 0.470235 0.530823 0.198128 0.062 Uiso 1 1 calc R U . . .
H4B H 0.418068 0.625737 0.231291 0.062 Uiso 1 1 calc R U . . .
H4C H 0.355755 0.520245 0.225708 0.062 Uiso 1 1 calc R U . . .
C5 C 0.6742(3) 0.3513(3) 0.39624(19) 0.0466(9) Uani 1 1 d . U . . .
C6 C 0.7780(3) 0.3922(4) 0.3906(2) 0.0567(10) Uani 1 1 d . U . . .
C7 C 0.8680(4) 0.3277(5) 0.4017(3) 0.0715(12) Uani 1 1 d . U . . .
H7 H 0.938112 0.353694 0.398614 0.086 Uiso 1 1 calc R U . . .
C8 C 0.8563(4) 0.2272(5) 0.4172(3) 0.0767(13) Uani 1 1 d . U . . .
H8 H 0.918134 0.184839 0.424233 0.092 Uiso 1 1 calc R U . . .
C9 C 0.7565(4) 0.1887(4) 0.4222(3) 0.0707(12) Uani 1 1 d . U . . .
H9 H 0.749703 0.119619 0.433184 0.085 Uiso 1 1 calc R U . . .
C10 C 0.6635(4) 0.2489(4) 0.4116(2) 0.0529(10) Uani 1 1 d . U . . .
C11 C 0.7950(3) 0.5004(4) 0.3727(2) 0.0623(11) Uani 1 1 d . U . . .
H11 H 0.725750 0.537098 0.375531 0.075 Uiso 1 1 calc R U . . .
C12 C 0.8829(4) 0.5503(6) 0.4220(3) 0.0874(17) Uani 1 1 d . U . . .
H12A H 0.869218 0.537539 0.468777 0.131 Uiso 1 1 calc R U . . .
H12B H 0.882464 0.622986 0.413694 0.131 Uiso 1 1 calc R U . . .
H12C H 0.953593 0.522616 0.415377 0.131 Uiso 1 1 calc R U . . .
C13 C 0.8240(5) 0.5141(5) 0.3003(3) 0.0810(15) Uani 1 1 d . U . . .
H13A H 0.890527 0.476970 0.295680 0.122 Uiso 1 1 calc R U . . .
H13B H 0.834931 0.585657 0.291699 0.122 Uiso 1 1 calc R U . . .
H13C H 0.764908 0.488279 0.267436 0.122 Uiso 1 1 calc R U . . .
C14 C 0.5544(5) 0.2018(4) 0.4147(3) 0.0720(9) Uani 1 1 d . U . . .
H14 H 0.500121 0.251752 0.393648 0.086 Uiso 1 1 calc R U . . .
C15 C 0.5367(6) 0.1080(6) 0.3718(4) 0.114(2) Uani 1 1 d . U . . .
H15A H 0.570911 0.050607 0.397113 0.170 Uiso 1 1 calc R U . . .
H15B H 0.568824 0.117051 0.329739 0.170 Uiso 1 1 calc R U . . .
H15C H 0.458953 0.095503 0.360848 0.170 Uiso 1 1 calc R U . . .
C16 C 0.5305(4) 0.1868(4) 0.4829(3) 0.0720(9) Uani 1 1 d . U . . .
H16A H 0.573000 0.130149 0.503604 0.108 Uiso 1 1 calc R U . . .
H16B H 0.453266 0.172403 0.482027 0.108 Uiso 1 1 calc R U . . .
H16C H 0.549012 0.247805 0.509702 0.108 Uiso 1 1 calc R U . . .
C17 C 0.4154(3) 0.6733(3) 0.35329(17) 0.0354(7) Uani 1 1 d . U . . .
C18 C 0.3066(3) 0.6971(3) 0.3555(2) 0.0431(8) Uani 1 1 d . U . . .
C19 C 0.2725(4) 0.7974(3) 0.3468(2) 0.0516(9) Uani 1 1 d . U . . .
H19 H 0.199407 0.814326 0.350262 0.062 Uiso 1 1 calc R U . . .
C20 C 0.3436(4) 0.8714(3) 0.3334(2) 0.0551(10) Uani 1 1 d . U . . .
H20 H 0.319498 0.938937 0.327017 0.066 Uiso 1 1 calc R U . . .
C21 C 0.4488(4) 0.8475(3) 0.3294(2) 0.0569(10) Uani 1 1 d . U . . .
H21 H 0.497142 0.898844 0.319291 0.068 Uiso 1 1 calc R U . . .
C22 C 0.4872(3) 0.7499(3) 0.3397(2) 0.0466(9) Uani 1 1 d . U . . .
C23 C 0.2246(4) 0.6153(4) 0.3640(3) 0.0628(11) Uani 1 1 d . U . . .
H23 H 0.264624 0.549933 0.367037 0.075 Uiso 1 1 calc R U . . .
C24 C 0.1767(6) 0.6265(7) 0.4270(3) 0.131(3) Uani 1 1 d . U . . .
H24A H 0.234134 0.626561 0.465782 0.197 Uiso 1 1 calc R U . . .
H24B H 0.127237 0.570301 0.431573 0.197 Uiso 1 1 calc R U . . .
H24C H 0.136645 0.689965 0.426016 0.197 Uiso 1 1 calc R U . . .
C25 C 0.1359(5) 0.6065(5) 0.3059(3) 0.0959(19) Uani 1 1 d . U . . .
H25A H 0.084891 0.662294 0.307533 0.144 Uiso 1 1 calc R U . . .
H25B H 0.097838 0.542545 0.309106 0.144 Uiso 1 1 calc R U . . .
H25C H 0.166680 0.608967 0.262966 0.144 Uiso 1 1 calc R U . . .
C26 C 0.6060(4) 0.7290(4) 0.3358(3) 0.0624(11) Uani 1 1 d . U . . .
H26 H 0.622813 0.660468 0.355024 0.075 Uiso 1 1 calc R U . . .
C27 C 0.6801(4) 0.8041(5) 0.3779(3) 0.0852(17) Uani 1 1 d . U . . .
H27A H 0.670466 0.871081 0.357363 0.128 Uiso 1 1 calc R U . . .
H27B H 0.755567 0.783001 0.378820 0.128 Uiso 1 1 calc R U . . .
H27C H 0.661615 0.806273 0.424342 0.128 Uiso 1 1 calc R U . . .
C28 C 0.6335(5) 0.7297(5) 0.2626(3) 0.0849(16) Uani 1 1 d . U . . .
H28A H 0.593264 0.676021 0.236532 0.127 Uiso 1 1 calc R U . . .
H28B H 0.711291 0.718586 0.263058 0.127 Uiso 1 1 calc R U . . .
H28C H 0.613484 0.794796 0.241496 0.127 Uiso 1 1 calc R U . . .
C29 C 0.2991(4) 0.3543(4) 0.4669(2) 0.0553(11) Uani 1 1 d . U . . .
H29 H 0.323358 0.374498 0.512211 0.066 Uiso 1 1 calc R U . . .
C30 C 0.2089(4) 0.2927(4) 0.4551(2) 0.0685(13) Uani 1 1 d . U . . .
H30 H 0.171696 0.272662 0.491761 0.082 Uiso 1 1 calc R U . . .
C31 C 0.1736(4) 0.2608(4) 0.3902(2) 0.0591(11) Uani 1 1 d . U . . .
H31 H 0.112630 0.217762 0.381213 0.071 Uiso 1 1 calc R U . . .
C32 C 0.2281(3) 0.2925(3) 0.3394(2) 0.0511(10) Uani 1 1 d . U . . .
H32 H 0.205372 0.271799 0.293981 0.061 Uiso 1 1 calc R U . . .
C33 C 0.3166(3) 0.3547(3) 0.35364(19) 0.0429(8) Uani 1 1 d . U . . .
H33 H 0.353420 0.376080 0.317173 0.051 Uiso 1 1 calc R U . . .
C34 C 0.0974(5) 1.0098(5) 0.4774(4) 0.0891(17) Uani 1 1 d D U . . .
C35 C 0.0211(6) 0.9480(5) 0.4453(4) 0.0994(19) Uani 1 1 d D U . . .
H35 H 0.036284 0.910146 0.407114 0.119 Uiso 1 1 calc R U . . .
C36 C -0.0755(6) 0.9399(5) 0.4671(4) 0.0956(19) Uani 1 1 d D U . . .
H36 H -0.129391 0.898223 0.443100 0.115 Uiso 1 1 calc R U . . .
C37 C 0.2103(11) 1.0151(11) 0.4564(7) 0.097(3) Uani 0.5 1 d . U P . .
H37A H 0.260636 1.042840 0.493795 0.146 Uiso 0.5 1 calc R U P . .
H37B H 0.209079 1.058533 0.416375 0.146 Uiso 0.5 1 calc R U P . .
H37C H 0.233840 0.947461 0.445350 0.146 Uiso 0.5 1 calc R U P . .
N1 N 0.5800(2) 0.4143(2) 0.38253(14) 0.0334(7) Uani 1 1 d . . . . .
N2 N 0.4517(2) 0.5708(2) 0.36148(13) 0.0300(6) Uani 1 1 d . . . . .
N3 N 0.3535(2) 0.3867(2) 0.41721(14) 0.0314(6) Uani 1 1 d . . . . .

loop_
_atom_site_aniso_label
_atom_site_aniso_U_11
_atom_site_aniso_U_22
_atom_site_aniso_U_33
_atom_site_aniso_U_23
_atom_site_aniso_U_13
_atom_site_aniso_U_12
Al1 0.0248(5) 0.0319(5) 0.0220(5) 0.0029(4) 0.0022(4) -0.0022(4)
C1 0.0329(16) 0.0506(18) 0.0253(15) 0.0042(14) 0.0056(13) 0.0037(14)
C2 0.0312(15) 0.0425(17) 0.0250(15) 0.0029(13) 0.0051(12) -0.0012(14)
C3 0.048(2) 0.064(3) 0.0346(19) 0.0006(18) 0.0054(16) 0.0149(19)
C4 0.045(2) 0.052(2) 0.0268(17) 0.0040(16) 0.0020(15) 0.0064(17)
C5 0.0386(17) 0.070(2) 0.0326(16) 0.0096(16) 0.0098(14) 0.0183(16)
C6 0.0381(18) 0.089(3) 0.0448(19) 0.0200(19) 0.0108(16) 0.0190(19)
C7 0.044(2) 0.109(3) 0.065(2) 0.029(2) 0.0219(19) 0.024(2)
C8 0.059(2) 0.102(3) 0.072(3) 0.036(2) 0.019(2) 0.036(2)
C9 0.065(2) 0.089(3) 0.062(2) 0.027(2) 0.021(2) 0.035(2)
C10 0.056(2) 0.068(2) 0.0359(18) 0.0096(17) 0.0113(16) 0.0280(18)
C11 0.0333(19) 0.091(3) 0.063(2) 0.014(2) 0.0084(18) 0.004(2)
C12 0.049(3) 0.133(5) 0.081(4) -0.006(3) 0.012(3) -0.008(3)
C13 0.067(3) 0.106(4) 0.069(3) 0.024(3) 0.008(3) -0.016(3)
C14 0.075(2) 0.081(2) 0.0590(18) 0.0012(17) 0.0048(16) -0.0014(18)
C15 0.126(5) 0.104(5) 0.106(5) -0.042(4) 0.000(4) 0.001(4)
C16 0.075(2) 0.081(2) 0.0590(18) 0.0012(17) 0.0048(16) -0.0014(18)
C17 0.0388(16) 0.0399(17) 0.0273(15) 0.0064(13) 0.0033(13) -0.0015(14)
C18 0.0419(18) 0.0454(19) 0.0414(18) 0.0111(16) 0.0037(15) 0.0040(15)
C19 0.055(2) 0.051(2) 0.048(2) 0.0063(17) 0.0028(17) 0.0119(18)
C20 0.066(2) 0.0404(19) 0.055(2) 0.0055(17) -0.0049(19) 0.0008(18)
C21 0.064(2) 0.044(2) 0.060(2) 0.0113(18) -0.0031(19) -0.0124(19)
C22 0.0489(19) 0.0435(19) 0.0460(19) 0.0111(16) 0.0007(16) -0.0091(16)
C23 0.041(2) 0.062(2) 0.086(3) 0.032(2) 0.010(2) 0.0070(19)
C24 0.117(5) 0.211(6) 0.063(3) 0.011(4) -0.002(3) -0.091(5)
C25 0.103(4) 0.111(4) 0.077(4) -0.023(3) 0.024(3) -0.054(4)
C26 0.052(2) 0.056(2) 0.079(3) 0.019(2) 0.009(2) -0.0138(19)
C27 0.060(3) 0.099(4) 0.094(4) 0.026(3) -0.002(3) -0.028(3)
C28 0.075(3) 0.086(3) 0.100(4) -0.004(3) 0.036(3) -0.028(3)
C29 0.057(2) 0.077(3) 0.0330(18) -0.0037(18) 0.0075(17) -0.035(2)
C30 0.068(3) 0.088(3) 0.049(2) -0.004(2) 0.010(2) -0.042(2)
C31 0.055(2) 0.068(3) 0.053(2) -0.009(2) 0.0039(19) -0.025(2)
C32 0.054(2) 0.059(2) 0.0386(19) -0.0058(18) -0.0011(17) -0.0220(19)
C33 0.0448(18) 0.0511(19) 0.0320(17) -0.0009(15) 0.0024(14) -0.0128(16)
C34 0.088(4) 0.092(4) 0.087(4) 0.041(3) 0.009(3) -0.003(3)
C35 0.123(5) 0.087(4) 0.084(4) 0.022(3) 0.001(4) 0.015(4)
C36 0.099(4) 0.078(4) 0.102(4) 0.012(3) -0.018(4) -0.010(3)
C37 0.105(7) 0.096(7) 0.090(6) 0.019(6) 0.011(6) 0.016(6)
N1 0.0294(15) 0.0454(17) 0.0248(14) 0.0062(12) 0.0018(11) 0.0080(12)
N2 0.0300(14) 0.0358(15) 0.0245(14) 0.0038(11) 0.0046(11) -0.0008(12)
N3 0.0348(15) 0.0330(15) 0.0255(14) 0.0012(11) 0.0008(11) -0.0027(12)

loop_
_atom_type_symbol
_atom_type_description
_atom_type_scat_dispersion_real
_atom_type_scat_dispersion_imag
_atom_type_scat_source
C C 0.0033 0.0016 'International Tables Vol C Tables 4.2.6.8 and 6.1.1.4'
H H 0.0000 0.0000 'International Tables Vol C Tables 4.2.6.8 and 6.1.1.4'
Al Al 0.0645 0.0514 'International Tables Vol C Tables 4.2.6.8 and 6.1.1.4'
N N 0.0061 0.0033 'International Tables Vol C Tables 4.2.6.8 and 6.1.1.4'

loop_
_geom_angle_atom_site_label_1
_geom_angle_atom_site_label_2
_geom_angle_atom_site_label_3
_geom_angle
_geom_angle_site_symmetry_1
_geom_angle_site_symmetry_3
_geom_angle_publ_flag
N1 Al1 N2 89.50(13) . . ?
N1 Al1 N3 100.35(14) . . ?
N2 Al1 N3 100.05(12) . . ?
N1 Al1 Al1 127.83(11) . 3_666 ?
N2 Al1 Al1 128.14(11) . 3_666 ?
N3 Al1 Al1 105.49(9) . 3_666 ?
C2 C1 N1 116.5(3) . . ?
C2 C1 C3 123.8(3) . . ?
N1 C1 C3 118.8(3) . . ?
C1 C2 N2 116.4(3) . . ?
C1 C2 C4 124.0(3) . . ?
N2 C2 C4 118.7(3) . . ?
C1 C3 H3A 109.5 . . ?
C1 C3 H3B 109.5 . . ?
H3A C3 H3B 109.5 . . ?
C1 C3 H3C 109.5 . . ?
H3A C3 H3C 109.5 . . ?
H3B C3 H3C 109.5 . . ?
C2 C4 H4A 109.5 . . ?
C2 C4 H4B 109.5 . . ?
H4A C4 H4B 109.5 . . ?
C2 C4 H4C 109.5 . . ?
H4A C4 H4C 109.5 . . ?
H4B C4 H4C 109.5 . . ?
C10 C5 C6 120.1(4) . . ?
C10 C5 N1 120.5(4) . . ?
C6 C5 N1 119.4(4) . . ?
C7 C6 C5 118.0(5) . . ?
C7 C6 C11 119.1(4) . . ?
C5 C6 C11 122.9(4) . . ?
C8 C7 C6 121.3(5) . . ?
C8 C7 H7 119.3 . . ?
C6 C7 H7 119.3 . . ?
C9 C8 C7 120.2(5) . . ?
C9 C8 H8 119.9 . . ?
C7 C8 H8 119.9 . . ?
C8 C9 C10 121.3(5) . . ?
C8 C9 H9 119.3 . . ?
C10 C9 H9 119.3 . . ?
C9 C10 C5 119.1(5) . . ?
C9 C10 C14 119.3(5) . . ?
C5 C10 C14 121.6(4) . . ?
C6 C11 C12 112.2(4) . . ?
C6 C11 C13 113.0(5) . . ?
C12 C11 C13 108.2(4) . . ?
C6 C11 H11 107.7 . . ?
C12 C11 H11 107.7 . . ?
C13 C11 H11 107.7 . . ?
C11 C12 H12A 109.5 . . ?
C11 C12 H12B 109.5 . . ?
H12A C12 H12B 109.5 . . ?
C11 C12 H12C 109.5 . . ?
H12A C12 H12C 109.5 . . ?
H12B C12 H12C 109.5 . . ?
C11 C13 H13A 109.5 . . ?
C11 C13 H13B 109.5 . . ?
H13A C13 H13B 109.5 . . ?
C11 C13 H13C 109.5 . . ?
H13A C13 H13C 109.5 . . ?
H13B C13 H13C 109.5 . . ?
C16 C14 C10 113.2(4) . . ?
C16 C14 C15 112.6(6) . . ?
C10 C14 C15 112.8(5) . . ?
C16 C14 H14 105.8 . . ?
C10 C14 H14 105.8 . . ?
C15 C14 H14 105.8 . . ?
C14 C15 H15A 109.5 . . ?
C14 C15 H15B 109.5 . . ?
H15A C15 H15B 109.5 . . ?
C14 C15 H15C 109.5 . . ?
H15A C15 H15C 109.5 . . ?
H15B C15 H15C 109.5 . . ?
C14 C16 H16A 109.5 . . ?
C14 C16 H16B 109.5 . . ?
H16A C16 H16B 109.5 . . ?
C14 C16 H16C 109.5 . . ?
H16A C16 H16C 109.5 . . ?
H16B C16 H16C 109.5 . . ?
C18 C17 C22 119.1(4) . . ?
C18 C17 N2 120.2(3) . . ?
C22 C17 N2 120.6(3) . . ?
C17 C18 C19 119.3(4) . . ?
C17 C18 C23 120.7(4) . . ?
C19 C18 C23 119.9(4) . . ?
C20 C19 C18 120.8(4) . . ?
C20 C19 H19 119.6 . . ?
C18 C19 H19 119.6 . . ?
C21 C20 C19 119.6(4) . . ?
C21 C20 H20 120.2 . . ?
C19 C20 H20 120.2 . . ?
C20 C21 C22 121.7(4) . . ?
C20 C21 H21 119.1 . . ?
C22 C21 H21 119.1 . . ?
C21 C22 C17 119.3(4) . . ?
C21 C22 C26 118.9(4) . . ?
C17 C22 C26 121.8(4) . . ?
C24 C23 C25 108.9(5) . . ?
C24 C23 C18 112.2(5) . . ?
C25 C23 C18 114.3(4) . . ?
C24 C23 H23 107.0 . . ?
C25 C23 H23 107.0 . . ?
C18 C23 H23 107.0 . . ?
C23 C24 H24A 109.5 . . ?
C23 C24 H24B 109.5 . . ?
H24A C24 H24B 109.5 . . ?
C23 C24 H24C 109.5 . . ?
H24A C24 H24C 109.5 . . ?
H24B C24 H24C 109.5 . . ?
C23 C25 H25A 109.5 . . ?
C23 C25 H25B 109.5 . . ?
H25A C25 H25B 109.5 . . ?
C23 C25 H25C 109.5 . . ?
H25A C25 H25C 109.5 . . ?
H25B C25 H25C 109.5 . . ?
C22 C26 C27 112.1(5) . . ?
C22 C26 C28 112.8(4) . . ?
C27 C26 C28 108.6(4) . . ?
C22 C26 H26 107.7 . . ?
C27 C26 H26 107.7 . . ?
C28 C26 H26 107.7 . . ?
C26 C27 H27A 109.5 . . ?
C26 C27 H27B 109.5 . . ?
H27A C27 H27B 109.5 . . ?
C26 C27 H27C 109.5 . . ?
H27A C27 H27C 109.5 . . ?
H27B C27 H27C 109.5 . . ?
C26 C28 H28A 109.5 . . ?
C26 C28 H28B 109.5 . . ?
H28A C28 H28B 109.5 . . ?
C26 C28 H28C 109.5 . . ?
H28A C28 H28C 109.5 . . ?
H28B C28 H28C 109.5 . . ?
N3 C29 C30 123.0(4) . . ?
N3 C29 H29 118.5 . . ?
C30 C29 H29 118.5 . . ?
C31 C30 C29 119.6(4) . . ?
C31 C30 H30 120.2 . . ?
C29 C30 H30 120.2 . . ?
C32 C31 C30 118.2(4) . . ?
C32 C31 H31 120.9 . . ?
C30 C31 H31 120.9 . . ?
C31 C32 C33 120.0(4) . . ?
C31 C32 H32 120.0 . . ?
C33 C32 H32 120.0 . . ?
N3 C33 C32 123.0(4) . . ?
N3 C33 H33 118.5 . . ?
C32 C33 H33 118.5 . . ?
C36 C34 C35 118.8(6) 3_576 . ?
C36 C34 C37 119.7(9) 3_576 . ?
C35 C34 C37 121.2(9) . . ?
C36 C35 C34 120.3(7) . . ?
C36 C35 H35 119.8 . . ?
C34 C35 H35 119.8 . . ?
C35 C36 C34 120.8(7) . 3_576 ?
C35 C36 H36 119.6 . . ?
C34 C36 H36 119.6 3_576 . ?
C34 C37 H37A 109.5 . . ?
C34 C37 H37B 109.5 . . ?
H37A C37 H37B 109.5 . . ?
C34 C37 H37C 109.5 . . ?
H37A C37 H37C 109.5 . . ?
H37B C37 H37C 109.5 . . ?
C1 N1 C5 116.3(3) . . ?
C1 N1 Al1 106.7(2) . . ?
C5 N1 Al1 136.9(2) . . ?
C17 N2 C2 116.2(3) . . ?
C17 N2 Al1 137.1(2) . . ?
C2 N2 Al1 106.2(2) . . ?
C29 N3 C33 116.2(3) . . ?
C29 N3 Al1 123.7(2) . . ?
C33 N3 Al1 120.1(2) . . ?

loop_
_geom_bond_atom_site_label_1
_geom_bond_atom_site_label_2
_geom_bond_distance
_geom_bond_site_symmetry_2
_geom_bond_publ_flag
Al1 N1 1.863(3) . ?
Al1 N2 1.866(3) . ?
Al1 N3 2.060(3) . ?
Al1 Al1 2.685(2) 3_666 ?
C1 C2 1.348(5) . ?
C1 N1 1.432(4) . ?
C1 C3 1.511(5) . ?
C2 N2 1.440(4) . ?
C2 C4 1.505(5) . ?
C3 H3A 0.9800 . ?
C3 H3B 0.9800 . ?
C3 H3C 0.9800 . ?
C4 H4A 0.9800 . ?
C4 H4B 0.9800 . ?
C4 H4C 0.9800 . ?
C5 C10 1.405(6) . ?
C5 C6 1.422(6) . ?
C5 N1 1.440(5) . ?
C6 C7 1.406(6) . ?
C6 C11 1.503(7) . ?
C7 C8 1.384(8) . ?
C7 H7 0.9500 . ?
C8 C9 1.361(8) . ?
C8 H8 0.9500 . ?
C9 C10 1.402(6) . ?
C9 H9 0.9500 . ?
C10 C14 1.507(7) . ?
C11 C12 1.524(7) . ?
C11 C13 1.537(7) . ?
C11 H11 1.0000 . ?
C12 H12A 0.9800 . ?
C12 H12B 0.9800 . ?
C12 H12C 0.9800 . ?
C13 H13A 0.9800 . ?
C13 H13B 0.9800 . ?
C13 H13C 0.9800 . ?
C14 C16 1.439(7) . ?
C14 C15 1.509(8) . ?
C14 H14 1.0000 . ?
C15 H15A 0.9800 . ?
C15 H15B 0.9800 . ?
C15 H15C 0.9800 . ?
C16 H16A 0.9800 . ?
C16 H16B 0.9800 . ?
C16 H16C 0.9800 . ?
C17 C18 1.400(5) . ?
C17 C22 1.406(5) . ?
C17 N2 1.438(5) . ?
C18 C19 1.404(6) . ?
C18 C23 1.516(6) . ?
C19 C20 1.373(6) . ?
C19 H19 0.9500 . ?
C20 C21 1.363(7) . ?
C20 H20 0.9500 . ?
C21 C22 1.389(6) . ?
C21 H21 0.9500 . ?
C22 C26 1.518(6) . ?
C23 C24 1.464(8) . ?
C23 C25 1.495(8) . ?
C23 H23 1.0000 . ?
C24 H24A 0.9800 . ?
C24 H24B 0.9800 . ?
C24 H24C 0.9800 . ?
C25 H25A 0.9800 . ?
C25 H25B 0.9800 . ?
C25 H25C 0.9800 . ?
C26 C27 1.532(7) . ?
C26 C28 1.536(8) . ?
C26 H26 1.0000 . ?
C27 H27A 0.9800 . ?
C27 H27B 0.9800 . ?
C27 H27C 0.9800 . ?
C28 H28A 0.9800 . ?
C28 H28B 0.9800 . ?
C28 H28C 0.9800 . ?
C29 N3 1.339(5) . ?
C29 C30 1.387(6) . ?
C29 H29 0.9500 . ?
C30 C31 1.373(6) . ?
C30 H30 0.9500 . ?
C31 C32 1.355(6) . ?
C31 H31 0.9500 . ?
C32 C33 1.378(5) . ?
C32 H32 0.9500 . ?
C33 N3 1.354(5) . ?
C33 H33 0.9500 . ?
C34 C36 1.347(10) 3_576 ?
C34 C35 1.351(7) . ?
C34 C37 1.522(15) . ?
C35 C36 1.336(7) . ?
C35 H35 0.9500 . ?
C36 H36 0.9500 . ?
C37 H37A 0.9800 . ?
C37 H37B 0.9800 . ?
C37 H37C 0.9800 . ?
